data_7118948
loop_
_publ_author_name
'Rathore, Kuldeep Singh'
'Lad, Bapurao Sudam'
'Chennamsetti, Haribabu'
'Katukojvala, Sreenivas'

_publ_section_title
;
 An unprecedented benzannulation of oxindoles with enalcarbenoids: a
 regioselective approach to functionalized carbazoles.
;
_journal_issue 34
_journal_name_full 'Chemical communications (Cambridge, England)'
_journal_page_first 5812
_journal_page_last 5815
_journal_paper_doi 10.1039/c5cc10637k
_journal_volume 52
_journal_year 2016
_chemical_formula_moiety 'C19 H12 Cl N O2'
_chemical_formula_sum 'C19 H12 Cl N O2'
_chemical_formula_weight 321.75
_space_group_IT_number 14
_symmetry_cell_setting monoclinic
_symmetry_Int_Tables_number 14
_symmetry_space_group_name_Hall '-P 2ybc'
_symmetry_space_group_name_H-M 'P 1 21/c 1'
_atom_sites_solution_hydrogens geom
_atom_sites_solution_primary direct
_atom_sites_solution_secondary difmap
_audit_creation_method SHELXL-97
_audit_update_record
;
2014-11-10 deposited with the CCDC.
2016-03-18 downloaded from the CCDC.
;
_cell_angle_alpha 90.00
_cell_angle_beta 101.110(9)
_cell_angle_gamma 90.00
_cell_formula_units_Z 4
_cell_length_a 16.024(5)
_cell_length_b 15.055(4)
_cell_length_c 6.3189(18)
_cell_measurement_reflns_used 1374
_cell_measurement_temperature 294(2)
_cell_measurement_theta_max 18.74
_cell_measurement_theta_min 2.59
_cell_volume 1495.8(7)
_computing_cell_refinement 'Bruker SAINT'
_computing_data_collection 'Bruker APEX2'
_computing_data_reduction 'Bruker SAINT'
_computing_structure_refinement 'SHELXL-2013 (Sheldrick, 2013)'
_computing_structure_solution 'SHELXS-2013 (Sheldrick, 2013)'
_diffrn_ambient_temperature 294(2)
_diffrn_measured_fraction_theta_full 0.998
_diffrn_measured_fraction_theta_max 0.998
_diffrn_measurement_device_type 'Bruker D8 Venture CMOS'
_diffrn_measurement_method '\f and \w scans'
_diffrn_radiation_monochromator graphite
_diffrn_radiation_source 'fine-focus sealed tube'
_diffrn_radiation_type MoK\a
_diffrn_radiation_wavelength 0.71073
_diffrn_reflns_av_R_equivalents 0.2334
_diffrn_reflns_av_sigmaI/netI 0.2129
_diffrn_reflns_limit_h_max 19
_diffrn_reflns_limit_h_min -18
_diffrn_reflns_limit_k_max 17
_diffrn_reflns_limit_k_min -15
_diffrn_reflns_limit_l_max 7
_diffrn_reflns_limit_l_min -7
_diffrn_reflns_number 9250
_diffrn_reflns_theta_full 25.00
_diffrn_reflns_theta_max 25.00
_diffrn_reflns_theta_min 2.71
_exptl_absorpt_coefficient_mu 0.264
_exptl_absorpt_correction_T_max 0.9869
_exptl_absorpt_correction_T_min 0.9297
_exptl_absorpt_correction_type multi-scan
_exptl_absorpt_process_details SADABS
_exptl_crystal_colour colourless
_exptl_crystal_density_diffrn 1.429
_exptl_crystal_density_method 'not measured'
_exptl_crystal_description 'thin plate'
_exptl_crystal_F_000 664
_exptl_crystal_size_max 0.28
_exptl_crystal_size_mid 0.13
_exptl_crystal_size_min 0.05
_refine_diff_density_max 0.208
_refine_diff_density_min -0.229
_refine_diff_density_rms 0.054
_refine_ls_extinction_method none
_refine_ls_goodness_of_fit_ref 0.908
_refine_ls_hydrogen_treatment constr
_refine_ls_matrix_type full
_refine_ls_number_parameters 209
_refine_ls_number_reflns 2628
_refine_ls_number_restraints 0
_refine_ls_restrained_S_all 0.908
_refine_ls_R_factor_all 0.2330
_refine_ls_R_factor_gt 0.0675
_refine_ls_shift/su_max 0.000
_refine_ls_shift/su_mean 0.000
_refine_ls_structure_factor_coef Fsqd
_refine_ls_weighting_details 'calc w=1/[\s^2^(Fo^2^)+(0.0221P)^2^+0.0000P] where P=(Fo^2^+2Fc^2^)/3'
_refine_ls_weighting_scheme calc
_refine_ls_wR_factor_gt 0.1006
_refine_ls_wR_factor_ref 0.1357
_reflns_number_gt 1007
_reflns_number_total 2628
_reflns_threshold_expression >2sigma(I)
_cod_data_source_file c5cc10637k2.cif
_cod_data_source_block KBr6
_cod_depositor_comments
;
The following automatic conversions were performed:

'_symmetry_cell_setting' value 'Monoclinic' changed to 'monoclinic'
according to
/usr/data/users/saulius/crontab/automatic-downloads/rss-feeds/RSC/lib/dictionaries/cif_core.dic
dictionary named 'cif_core.dic' version 2.4.2 from 2011-04-26.

Automatic conversion script
Id: cif_fix_values 4268 2015-11-12 08:31:59Z antanas 

 Adding full bibliography for 7118946--7118948.cif.

The following automatic conversions were performed:

data name '_iucr_refine_instruction_details' was replaced with
'_iucr_refine_instructions_details' as specified in the replacement
file 'data/replacement-values/replacement_tags.lst'.

Automatic conversion script
Id: cif_correct_tags 9268 2022-04-12 08:56:07Z antanas 
;
_cod_original_sg_symbol_H-M 'P 21/c'
_cod_database_code 7118948

loop_
_symmetry_equiv_pos_as_xyz
'x, y, z'
'-x, y+1/2, -z+1/2'
'-x, -y, -z'
'x, -y-1/2, z-1/2'

loop_
_atom_site_label
_atom_site_type_symbol
_atom_site_fract_x
_atom_site_fract_y
_atom_site_fract_z
_atom_site_U_iso_or_equiv
_atom_site_adp_type
_atom_site_occupancy
_atom_site_symmetry_multiplicity
_atom_site_calc_flag
_atom_site_refinement_flags
Cl1 Cl -0.11462(7) 0.63313(11) 0.0810(2) 0.1099(7) Uani 1 1 d .
N1 N 0.5408(2) 0.5760(2) 0.7547(5) 0.0439(10) Uani 1 1 d .
H1 H 0.5531 0.5504 0.8785 0.053 Uiso 1 1 calc R
O1 O 0.38510(16) 0.5520(2) 0.9117(4) 0.0530(9) Uani 1 1 d .
H1A H 0.3374 0.5540 0.9408 0.079 Uiso 1 1 calc R
O2 O 0.22671(17) 0.5887(2) 0.8461(5) 0.0702(10) Uani 1 1 d .
C1 C 0.4661(2) 0.6408(2) 0.4540(6) 0.0355(11) Uani 1 1 d .
C2 C 0.4596(3) 0.6001(3) 0.6500(6) 0.0357(11) Uani 1 1 d .
C3 C 0.3836(3) 0.5906(3) 0.7175(6) 0.0374(11) Uani 1 1 d .
C4 C 0.3086(3) 0.6212(3) 0.5838(6) 0.0417(11) Uani 1 1 d .
C5 C 0.3161(3) 0.6641(3) 0.3872(7) 0.0432(12) Uani 1 1 d .
H5 H 0.2671 0.6856 0.2992 0.052 Uiso 1 1 calc R
C6 C 0.3915(3) 0.6749(3) 0.3224(6) 0.0425(12) Uani 1 1 d .
H6 H 0.3940 0.7041 0.1940 0.051 Uiso 1 1 calc R
C7 C 0.5538(2) 0.6395(3) 0.4388(6) 0.0379(11) Uani 1 1 d .
C8 C 0.5982(3) 0.5997(3) 0.6286(6) 0.0408(11) Uani 1 1 d .
C9 C 0.6857(3) 0.5898(3) 0.6694(7) 0.0550(13) Uani 1 1 d .
H9 H 0.7141 0.5629 0.7954 0.066 Uiso 1 1 calc R
C10 C 0.7286(3) 0.6206(3) 0.5185(9) 0.0660(15) Uani 1 1 d .
H10 H 0.7874 0.6148 0.5426 0.079 Uiso 1 1 calc R
C11 C 0.6863(3) 0.6613(3) 0.3269(8) 0.0625(14) Uani 1 1 d .
H11 H 0.7171 0.6815 0.2259 0.075 Uiso 1 1 calc R
C12 C 0.5984(3) 0.6710(3) 0.2889(7) 0.0523(13) Uani 1 1 d .
H12 H 0.5701 0.6985 0.1636 0.063 Uiso 1 1 calc R
C13 C 0.2284(3) 0.6085(3) 0.6555(7) 0.0490(13) Uani 1 1 d .
C14 C 0.1454(3) 0.6182(3) 0.5044(7) 0.0426(11) Uani 1 1 d .
C15 C 0.0778(3) 0.6538(3) 0.5814(7) 0.0661(15) Uani 1 1 d .
H15 H 0.0865 0.6750 0.7222 0.079 Uiso 1 1 calc R
C16 C -0.0030(3) 0.6587(3) 0.4531(9) 0.0775(17) Uani 1 1 d .
H16 H -0.0484 0.6824 0.5068 0.093 Uiso 1 1 calc R
C17 C -0.0143(3) 0.6275(3) 0.2447(9) 0.0647(15) Uani 1 1 d .
C18 C 0.0516(3) 0.5923(3) 0.1641(7) 0.0576(13) Uani 1 1 d .
H18 H 0.0428 0.5710 0.0234 0.069 Uiso 1 1 calc R
C19 C 0.1313(3) 0.5887(3) 0.2936(7) 0.0526(13) Uani 1 1 d .
H19 H 0.1765 0.5659 0.2379 0.063 Uiso 1 1 calc R

loop_
_atom_site_aniso_label
_atom_site_aniso_U_11
_atom_site_aniso_U_22
_atom_site_aniso_U_33
_atom_site_aniso_U_23
_atom_site_aniso_U_13
_atom_site_aniso_U_12
Cl1 0.0444(8) 0.1345(16) 0.1415(15) -0.0115(11) -0.0053(9) -0.0050(8)
N1 0.050(2) 0.041(2) 0.037(2) 0.0074(19) -0.001(2) 0.0067(19)
O1 0.0584(19) 0.068(2) 0.0353(17) 0.0167(17) 0.0156(14) 0.0078(18)
O2 0.068(2) 0.104(3) 0.0424(19) 0.012(2) 0.0196(17) 0.0059(19)
C1 0.044(3) 0.033(3) 0.031(3) -0.003(2) 0.009(2) -0.001(2)
C2 0.046(3) 0.033(3) 0.027(2) -0.004(2) 0.006(2) 0.003(2)
C3 0.054(3) 0.030(3) 0.030(3) 0.000(2) 0.013(2) 0.001(2)
C4 0.046(3) 0.044(3) 0.033(3) -0.002(2) 0.004(2) 0.000(2)
C5 0.046(3) 0.042(3) 0.035(3) 0.003(2) -0.006(2) 0.000(2)
C6 0.055(3) 0.037(3) 0.033(3) 0.003(2) 0.004(2) -0.005(2)
C7 0.046(3) 0.030(3) 0.039(3) 0.006(2) 0.011(2) 0.001(2)
C8 0.042(3) 0.039(3) 0.040(3) -0.001(2) 0.006(2) -0.001(2)
C9 0.049(3) 0.053(3) 0.062(3) -0.001(3) 0.007(3) 0.006(2)
C10 0.053(3) 0.059(4) 0.086(4) 0.004(3) 0.015(3) 0.002(3)
C11 0.062(3) 0.054(4) 0.079(4) 0.002(3) 0.033(3) -0.007(3)
C12 0.060(3) 0.043(3) 0.055(3) 0.003(3) 0.014(3) 0.002(2)
C13 0.055(3) 0.045(3) 0.047(3) -0.002(3) 0.010(3) 0.002(2)
C14 0.040(3) 0.049(3) 0.042(3) -0.004(2) 0.014(2) 0.005(2)
C15 0.066(3) 0.076(4) 0.061(3) -0.011(3) 0.023(3) 0.004(3)
C16 0.051(3) 0.085(4) 0.104(5) -0.015(4) 0.033(3) 0.004(3)
C17 0.038(3) 0.070(4) 0.086(4) -0.002(3) 0.012(3) -0.007(3)
C18 0.050(3) 0.065(4) 0.059(3) -0.006(3) 0.012(3) -0.010(3)
C19 0.040(3) 0.063(4) 0.055(3) -0.004(3) 0.011(2) -0.006(2)

loop_
_atom_type_symbol
_atom_type_description
_atom_type_scat_dispersion_real
_atom_type_scat_dispersion_imag
_atom_type_scat_source
C C 0.0033 0.0016 'International Tables Vol C Tables 4.2.6.8 and 6.1.1.4'
H H 0.0000 0.0000 'International Tables Vol C Tables 4.2.6.8 and 6.1.1.4'
N N 0.0061 0.0033 'International Tables Vol C Tables 4.2.6.8 and 6.1.1.4'
O O 0.0106 0.0060 'International Tables Vol C Tables 4.2.6.8 and 6.1.1.4'
Cl Cl 0.1484 0.1585 'International Tables Vol C Tables 4.2.6.8 and 6.1.1.4'

loop_
_geom_angle_atom_site_label_1
_geom_angle_atom_site_label_2
_geom_angle_atom_site_label_3
_geom_angle
C8 N1 C2 109.0(3)
C8 N1 H1 125.5
C2 N1 H1 125.5
C3 O1 H1A 109.5
C2 C1 C6 118.7(4)
C2 C1 C7 107.1(3)
C6 C1 C7 134.2(4)
C3 C2 N1 129.0(4)
C3 C2 C1 122.7(4)
N1 C2 C1 108.3(4)
O1 C3 C2 117.7(3)
O1 C3 C4 123.3(4)
C2 C3 C4 119.0(4)
C3 C4 C5 117.8(4)
C3 C4 C13 118.3(4)
C5 C4 C13 124.0(4)
C6 C5 C4 123.1(4)
C6 C5 H5 118.4
C4 C5 H5 118.4
C5 C6 C1 118.6(4)
C5 C6 H6 120.7
C1 C6 H6 120.7
C12 C7 C8 119.3(4)
C12 C7 C1 133.6(4)
C8 C7 C1 107.0(4)
N1 C8 C9 129.1(4)
N1 C8 C7 108.7(3)
C9 C8 C7 122.2(4)
C10 C9 C8 117.6(4)
C10 C9 H9 121.2
C8 C9 H9 121.2
C9 C10 C11 121.7(4)
C9 C10 H10 119.1
C11 C10 H10 119.1
C12 C11 C10 119.9(4)
C12 C11 H11 120.1
C10 C11 H11 120.1
C7 C12 C11 119.2(4)
C7 C12 H12 120.4
C11 C12 H12 120.4
O2 C13 C4 121.1(4)
O2 C13 C14 117.4(4)
C4 C13 C14 121.4(4)
C15 C14 C19 118.2(4)
C15 C14 C13 118.5(4)
C19 C14 C13 123.1(4)
C14 C15 C16 121.4(4)
C14 C15 H15 119.3
C16 C15 H15 119.3
C17 C16 C15 118.3(5)
C17 C16 H16 120.8
C15 C16 H16 120.8
C18 C17 C16 121.5(4)
C18 C17 Cl1 119.4(4)
C16 C17 Cl1 119.2(4)
C17 C18 C19 119.2(4)
C17 C18 H18 120.4
C19 C18 H18 120.4
C18 C19 C14 121.3(4)
C18 C19 H19 119.3
C14 C19 H19 119.3

loop_
_geom_bond_atom_site_label_1
_geom_bond_atom_site_label_2
_geom_bond_distance
Cl1 C17 1.738(4)
N1 C8 1.375(4)
N1 C2 1.388(4)
N1 H1 0.8600
O1 C3 1.354(4)
O1 H1A 0.8200
O2 C13 1.246(4)
C1 C2 1.404(5)
C1 C6 1.414(5)
C1 C7 1.427(5)
C2 C3 1.373(5)
C3 C4 1.407(5)
C4 C5 1.425(5)
C4 C13 1.456(5)
C5 C6 1.358(5)
C5 H5 0.9300
C6 H6 0.9300
C7 C12 1.377(5)
C7 C8 1.405(5)
C8 C9 1.384(5)
C9 C10 1.361(6)
C9 H9 0.9300
C10 C11 1.409(6)
C10 H10 0.9300
C11 C12 1.389(5)
C11 H11 0.9300
C12 H12 0.9300
C13 C14 1.488(5)
C14 C15 1.377(5)
C14 C19 1.381(5)
C15 C16 1.392(5)
C15 H15 0.9300
C16 C17 1.377(6)
C16 H16 0.9300
C17 C18 1.364(6)
C18 C19 1.379(5)
C18 H18 0.9300
C19 H19 0.9300

loop_
_geom_torsion_atom_site_label_1
_geom_torsion_atom_site_label_2
_geom_torsion_atom_site_label_3
_geom_torsion_atom_site_label_4
_geom_torsion
C8 N1 C2 C3 -178.8(4)
C8 N1 C2 C1 -0.6(4)
C6 C1 C2 C3 1.1(6)
C7 C1 C2 C3 179.5(3)
C6 C1 C2 N1 -177.2(3)
C7 C1 C2 N1 1.2(4)
N1 C2 C3 O1 -0.6(6)
C1 C2 C3 O1 -178.5(4)
N1 C2 C3 C4 179.2(4)
C1 C2 C3 C4 1.3(6)
O1 C3 C4 C5 177.4(4)
C2 C3 C4 C5 -2.4(5)
O1 C3 C4 C13 -1.8(6)
C2 C3 C4 C13 178.4(4)
C3 C4 C5 C6 1.3(6)
C13 C4 C5 C6 -179.6(4)
C4 C5 C6 C1 1.1(6)
C2 C1 C6 C5 -2.2(6)
C7 C1 C6 C5 179.9(4)
C2 C1 C7 C12 -178.2(4)
C6 C1 C7 C12 -0.1(8)
C2 C1 C7 C8 -1.4(4)
C6 C1 C7 C8 176.7(4)
C2 N1 C8 C9 179.1(4)
C2 N1 C8 C7 -0.3(4)
C12 C7 C8 N1 178.3(4)
C1 C7 C8 N1 1.0(4)
C12 C7 C8 C9 -1.1(6)
C1 C7 C8 C9 -178.4(4)
N1 C8 C9 C10 -178.8(4)
C7 C8 C9 C10 0.5(6)
C8 C9 C10 C11 -0.1(7)
C9 C10 C11 C12 0.3(7)
C8 C7 C12 C11 1.2(6)
C1 C7 C12 C11 177.7(4)
C10 C11 C12 C7 -0.9(6)
C3 C4 C13 O2 14.8(6)
C5 C4 C13 O2 -164.3(4)
C3 C4 C13 C14 -164.8(4)
C5 C4 C13 C14 16.1(6)
O2 C13 C14 C15 35.8(6)
C4 C13 C14 C15 -144.6(4)
O2 C13 C14 C19 -140.5(5)
C4 C13 C14 C19 39.2(6)
C19 C14 C15 C16 1.2(7)
C13 C14 C15 C16 -175.2(4)
C14 C15 C16 C17 -0.5(8)
C15 C16 C17 C18 0.1(8)
C15 C16 C17 Cl1 -179.8(4)
C16 C17 C18 C19 -0.6(8)
Cl1 C17 C18 C19 179.4(3)
C17 C18 C19 C14 1.4(7)
C15 C14 C19 C18 -1.7(7)
C13 C14 C19 C18 174.6(4)
